data_7050526
loop_
_publ_author_name
'Mohamadou, Aminou'
'van Albada, Gerard A.'
'Kooijman, Huub'
'Wieczorek, Birgit'
'Spek, Anthony L.'
'Reedijk, Jan'

_publ_section_title
;
 The binding mode of the ambidentate ligand dicyanamide to transition
 metal ions can be tuned by bisimidazoline ligands with H-bonding donor
 property at the rear side of the ligandElectronic supplementary
 information (ESI) available: atomic displacement plot of structure 2.
 See http://www.rsc.org/suppdata/nj/b2/b212059c/
;
_journal_issue 6
_journal_name_full 'New Journal of Chemistry'
_journal_page_first 983
_journal_paper_doi 10.1039/b212059c
_journal_volume 27
_journal_year 2003
_chemical_compound_source 'see text'
_chemical_formula_moiety '(Ni 2+), (C6 H10 N4), 2(C2 N3 1-)'
_chemical_formula_sum 'C16 H20 N14 Ni'
_chemical_formula_weight 467.15
_chemical_name_systematic ' ?'
_space_group_IT_number 61
_symmetry_cell_setting orthorhombic
_symmetry_Int_Tables_number 61
_symmetry_space_group_name_Hall '-P 2ac 2ab'
_symmetry_space_group_name_H-M 'P b c a'
_atom_sites_solution_hydrogens difmap
_atom_sites_solution_primary direct
_atom_sites_solution_secondary difmap
_cell_angle_alpha 90
_cell_angle_beta 90
_cell_angle_gamma 90
_cell_formula_units_Z 4
_cell_length_a 16.4081(16)
_cell_length_b 6.7991(8)
_cell_length_c 17.965(2)
_cell_measurement_reflns_used 401
_cell_measurement_temperature 150
_cell_measurement_theta_max 25.0
_cell_measurement_theta_min 2.0
_cell_volume 2004.2(4)
_computing_cell_refinement 'Denzo (Otwinowski & Minor, 1997)'
_computing_data_collection 'Collect (Nonius, 1998)'
_computing_data_reduction 'Denzo (Otwinowski & Minor, 1997)'
_computing_molecular_graphics 'PLATON (Spek, 2002)'
_computing_publication_material 'PLATON (Spek, 2002)'
_computing_structure_refinement 'SHELXL-97 (Sheldrick, 1997)'
_computing_structure_solution 'SHELXS97 (Sheldrick, 1997)'
_diffrn_ambient_temperature 150
_diffrn_detector_area_resol_mean 18.4
_diffrn_measured_fraction_theta_full 1.000
_diffrn_measured_fraction_theta_max 1.000
_diffrn_measurement_device_type 'Nonius Kappa CCD area detector'
_diffrn_measurement_method '\f scans and \w scans with \k offset'
_diffrn_radiation_monochromator graphite
_diffrn_radiation_probe x-ray
_diffrn_radiation_source 'Rotating Anode'
_diffrn_radiation_type MoK\a
_diffrn_radiation_wavelength 0.71073
_diffrn_reflns_av_R_equivalents 0.0494
_diffrn_reflns_av_sigmaI/netI 0.0192
_diffrn_reflns_limit_h_max 21
_diffrn_reflns_limit_h_min -21
_diffrn_reflns_limit_k_max 8
_diffrn_reflns_limit_k_min -8
_diffrn_reflns_limit_l_max 23
_diffrn_reflns_limit_l_min -23
_diffrn_reflns_number 38769
_diffrn_reflns_reduction_process ' ?'
_diffrn_reflns_theta_full 27.49
_diffrn_reflns_theta_max 27.49
_diffrn_reflns_theta_min 2.27
_diffrn_standards_number 0
_exptl_absorpt_coefficient_mu 1.006
_exptl_absorpt_correction_type none
_exptl_crystal_colour grey
_exptl_crystal_density_diffrn 1.548
_exptl_crystal_density_method 'Not Measured'
_exptl_crystal_description plate
_exptl_crystal_F_000 968
_exptl_crystal_size_max 0.300
_exptl_crystal_size_mid 0.130
_exptl_crystal_size_min 0.060
_refine_diff_density_max 0.334
_refine_diff_density_min -0.403
_refine_diff_density_rms 0.051
_refine_ls_abs_structure_Flack none
_refine_ls_extinction_method 'none             '
_refine_ls_goodness_of_fit_ref 1.081
_refine_ls_hydrogen_treatment mixed
_refine_ls_matrix_type full
_refine_ls_number_parameters 148
_refine_ls_number_reflns 2297
_refine_ls_number_restraints 0
_refine_ls_restrained_S_all 1.081
_refine_ls_R_factor_all 0.0392
_refine_ls_R_factor_gt 0.0282
_refine_ls_shift/su_max 0.000
_refine_ls_shift/su_mean 0.000
_refine_ls_structure_factor_coef Fsqd
_refine_ls_weighting_details 'w=1/[\s^2^(F~o~^2^)+(0.0407P)^2^+0.64P] where P=(F~o~^2^+2Fc^2^)/3'
_refine_ls_weighting_scheme calc
_refine_ls_wR_factor_gt 0.0731
_refine_ls_wR_factor_ref 0.0784
_reflns_number_gt 1811
_reflns_number_total 2297
_reflns_threshold_expression I>2\s(I)
_cod_data_source_file b212059c.txt
_cod_data_source_block 4
_cod_depositor_comments
;
The following automatic conversions were performed:
'_symmetry_cell_setting' value 'Orthorhombic' changed to 'orthorhombic'
according to '/home/saulius/struct/CIF-dictionaries/cif_core.dic'
dictionary named 'cif_core.dic' version 2.4.1 from
2010-06-29.

'_atom_sites_solution_primary' value 'direct ' changed to
'direct' according to '/home/saulius/struct/CIF-dictionaries/cif_core.dic'
dictionary named 'cif_core.dic' version 2.4.1 from
2010-06-29.

'_atom_sites_solution_secondary' value 'difmap ' changed to
'difmap' according to '/home/saulius/struct/CIF-dictionaries/cif_core.dic'
dictionary named 'cif_core.dic' version 2.4.1 from
2010-06-29.

'_refine_ls_hydrogen_treatment' value 'mixed ' changed to
'mixed' according to '/home/saulius/struct/CIF-dictionaries/cif_core.dic'
dictionary named 'cif_core.dic' version 2.4.1 from
2010-06-29.

'_refine_ls_weighting_scheme' value 'calc ' changed to 'calc'
according to '/home/saulius/struct/CIF-dictionaries/cif_core.dic'
dictionary named 'cif_core.dic' version 2.4.1 from 2010-06-29.

Automatic conversion script
Id: cif_fix_enum 1527 2010-12-29 10:47:43Z saulius 
;
_cod_database_code 7050526

loop_
_symmetry_equiv_pos_as_xyz
x,y,z
1/2-x,-y,1/2+z
1/2+x,1/2-y,-z
-x,1/2+y,1/2-z
-x,-y,-z
1/2+x,y,1/2-z
1/2-x,1/2+y,z
x,1/2-y,1/2+z

loop_
_atom_site_aniso_label
_atom_site_aniso_U_11
_atom_site_aniso_U_22
_atom_site_aniso_U_33
_atom_site_aniso_U_23
_atom_site_aniso_U_13
_atom_site_aniso_U_12
Ni1 0.0229(2) 0.0192(2) 0.0159(2) -0.0020(1) 0.0007(1) 0.0034(1)
N1 0.0496(10) 0.0373(8) 0.0464(9) -0.0162(7) 0.0261(8) -0.0156(8)
N2 0.0323(7) 0.0293(7) 0.0258(7) -0.0029(6) 0.0058(6) 0.0000(6)
N3 0.0522(10) 0.0436(9) 0.0406(9) 0.0037(7) 0.0198(8) 0.0083(8)
N11 0.0275(7) 0.0221(6) 0.0226(7) -0.0034(5) 0.0007(5) 0.0060(5)
N12 0.0472(9) 0.0334(8) 0.0311(8) -0.0052(6) -0.0125(7) 0.0168(7)
N21 0.0286(7) 0.0215(6) 0.0196(6) -0.0036(5) 0.0005(5) 0.0030(5)
N22 0.0446(9) 0.0301(7) 0.0238(7) -0.0048(6) -0.0101(6) 0.0101(6)
C1 0.0334(9) 0.0230(7) 0.0223(7) -0.0059(6) 0.0037(7) 0.0041(7)
C2 0.0309(8) 0.0247(8) 0.0347(9) 0.0023(7) 0.0075(8) 0.0028(7)
C13 0.0228(7) 0.0215(7) 0.0217(7) 0.0022(6) 0.0017(6) 0.0006(6)
C14 0.0319(9) 0.0271(8) 0.0347(9) -0.0020(7) 0.0009(7) 0.0074(7)
C15 0.0328(9) 0.0248(8) 0.0304(9) -0.0055(7) 0.0014(7) 0.0087(7)
C23 0.0238(7) 0.0213(7) 0.0205(7) -0.0007(6) 0.0014(6) -0.0021(6)
C24 0.0481(11) 0.0319(9) 0.0249(8) -0.0092(7) -0.0047(8) 0.0088(8)
C25 0.0351(9) 0.0267(8) 0.0241(8) -0.0069(7) 0.0007(7) 0.0060(7)

loop_
_atom_site_label
_atom_site_type_symbol
_atom_site_thermal_displace_type
_atom_site_fract_x
_atom_site_fract_y
_atom_site_fract_z
_atom_site_occupancy
_atom_site_U_iso_or_equiv
_atom_site_calc_flag
_atom_site_refinement_flags
Ni1 Ni Uani 0.00000 0.00000 0.00000 1.000 0.0193(1) . .
N1 N Uani 0.21713(10) 0.3064(2) -0.10445(9) 1.000 0.0444(5) . .
N2 N Uani 0.09932(9) 0.1307(2) -0.05404(7) 1.000 0.0291(4) . .
N3 N Uani 0.28899(11) 0.2517(2) -0.22177(9) 1.000 0.0455(5) . .
N11 N Uani 0.07809(8) -0.21783(18) 0.03594(7) 1.000 0.0241(4) . .
N12 N Uani 0.16779(10) -0.3108(2) 0.12286(8) 1.000 0.0372(5) . .
N21 N Uani 0.03648(8) 0.11408(18) 0.10378(6) 1.000 0.0232(4) . .
N22 N Uani 0.09947(10) 0.0386(2) 0.21113(8) 1.000 0.0328(4) . .
C1 C Uani 0.15458(10) 0.2046(2) -0.08144(8) 1.000 0.0262(4) . .
C2 C Uani 0.25255(10) 0.2695(2) -0.16759(10) 1.000 0.0301(5) . .
C13 C Uani 0.11024(9) -0.1845(2) 0.09973(8) 1.000 0.0220(4) . .
C14 C Uani 0.18045(10) -0.4578(2) 0.06441(9) 1.000 0.0312(5) . .
C15 C Uani 0.11716(11) -0.3956(2) 0.00540(9) 1.000 0.0293(5) . .
C23 C Uani 0.08285(9) -0.0055(2) 0.13964(9) 1.000 0.0219(4) . .
C24 C Uani 0.06692(11) 0.2359(2) 0.22591(10) 1.000 0.0350(5) . .
C25 C Uani 0.01125(10) 0.2674(2) 0.15755(9) 1.000 0.0286(5) . .
H12 H Uiso 0.1899(12) -0.309(3) 0.1660(12) 1.000 0.0450 . .
H14A H Uiso 0.16960 -0.59240 0.08300 1.000 0.0370 calc R
H14B H Uiso 0.23660 -0.45160 0.04430 1.000 0.0370 calc R
H15A H Uiso 0.14410 -0.36630 -0.04260 1.000 0.0350 calc R
H15B H Uiso 0.07650 -0.50110 -0.00250 1.000 0.0350 calc R
H22 H Uiso 0.1369(13) -0.019(3) 0.2373(11) 1.000 0.0390 . .
H24A H Uiso 0.11090 0.33550 0.22800 1.000 0.0420 calc R
H24B H Uiso 0.03550 0.23950 0.27290 1.000 0.0420 calc R
H25A H Uiso -0.04680 0.25140 0.17130 1.000 0.0340 calc R
H25B H Uiso 0.01920 0.40040 0.13630 1.000 0.0340 calc R

loop_
_atom_type_symbol
_atom_type_description
_atom_type_scat_dispersion_real
_atom_type_scat_dispersion_imag
_atom_type_scat_source
Ni Ni 0.3393 1.1124 'International Tables Vol C Tables 4.2.6.8 and 6.1.1.4'
N N 0.0061 0.0033 'International Tables Vol C Tables 4.2.6.8 and 6.1.1.4'
H H 0.0000 0.0000 'International Tables Vol C Tables 4.2.6.8 and 6.1.1.4'
C C 0.0033 0.0016 'International Tables Vol C Tables 4.2.6.8 and 6.1.1.4'

loop_
_geom_angle_atom_site_label_1
_geom_angle_atom_site_label_2
_geom_angle_atom_site_label_3
_geom_angle
_geom_angle_site_symmetry_1
_geom_angle_site_symmetry_2
_geom_angle_site_symmetry_3
_geom_angle_publ_flag
N2 Ni1 N11 88.07(5) . . . yes
N2 Ni1 N21 91.89(5) . . . yes
N2 Ni1 N2 180.00 . . 5_555 yes
N2 Ni1 N11 91.93(5) . . 5_555 yes
N2 Ni1 N21 88.11(5) . . 5_555 yes
N11 Ni1 N21 79.09(5) . . . yes
N2 Ni1 N11 91.93(5) 5_555 . . yes
N11 Ni1 N11 180.00 . . 5_555 yes
N11 Ni1 N21 100.91(5) . . 5_555 yes
N2 Ni1 N21 88.11(5) 5_555 . . yes
N11 Ni1 N21 100.91(5) 5_555 . . yes
N21 Ni1 N21 180.00 . . 5_555 yes
N2 Ni1 N11 88.07(5) 5_555 . 5_555 yes
N2 Ni1 N21 91.89(5) 5_555 . 5_555 yes
N11 Ni1 N21 79.09(5) 5_555 . 5_555 yes
C1 N1 C2 121.73(15) . . . yes
Ni1 N2 C1 177.76(12) . . . yes
Ni1 N11 C13 114.12(10) . . . yes
Ni1 N11 C15 137.95(10) . . . yes
C13 N11 C15 107.38(12) . . . yes
C13 N12 C14 108.33(13) . . . yes
Ni1 N21 C23 112.25(10) . . . yes
Ni1 N21 C25 139.25(10) . . . yes
C23 N21 C25 106.48(12) . . . yes
C23 N22 C24 107.59(13) . . . yes
C14 N12 H12 126.8(14) . . . no
C13 N12 H12 124.7(14) . . . no
C23 N22 H22 124.1(13) . . . no
C24 N22 H22 124.9(13) . . . no
N1 C1 N2 171.66(16) . . . yes
N1 C2 N3 173.28(17) . . . yes
N11 C13 C23 116.93(13) . . . yes
N12 C13 C23 126.07(13) . . . yes
N11 C13 N12 116.95(13) . . . yes
N12 C14 C15 102.13(12) . . . yes
N11 C15 C14 105.17(12) . . . yes
N21 C23 N22 117.17(13) . . . yes
N22 C23 C13 125.64(13) . . . yes
N21 C23 C13 117.13(14) . . . yes
N22 C24 C25 101.42(13) . . . yes
N21 C25 C24 104.81(12) . . . yes
N12 C14 H14A 111.31 . . . no
N12 C14 H14B 111.37 . . . no
C15 C14 H14A 111.34 . . . no
C15 C14 H14B 111.33 . . . no
H14A C14 H14B 109.24 . . . no
N11 C15 H15A 110.71 . . . no
N11 C15 H15B 110.76 . . . no
C14 C15 H15A 110.69 . . . no
C14 C15 H15B 110.70 . . . no
H15A C15 H15B 108.79 . . . no
N22 C24 H24A 111.51 . . . no
N22 C24 H24B 111.50 . . . no
C25 C24 H24A 111.47 . . . no
C25 C24 H24B 111.51 . . . no
H24A C24 H24B 109.29 . . . no
N21 C25 H25A 110.76 . . . no
N21 C25 H25B 110.77 . . . no
C24 C25 H25A 110.80 . . . no
C24 C25 H25B 110.80 . . . no
H25A C25 H25B 108.86 . . . no

loop_
_geom_bond_atom_site_label_1
_geom_bond_atom_site_label_2
_geom_bond_distance
_geom_bond_site_symmetry_1
_geom_bond_site_symmetry_2
_geom_bond_publ_flag
Ni1 N2 2.0947(14) . . yes
Ni1 N11 2.0621(13) . . yes
Ni1 N21 2.1062(11) . . yes
N1 C1 1.305(2) . . yes
N1 C2 1.299(2) . . yes
N2 C1 1.148(2) . . yes
N3 C2 1.149(2) . . yes
N11 C13 1.2818(19) . . yes
N11 C15 1.474(2) . . yes
N12 C13 1.342(2) . . yes
N12 C14 1.464(2) . . yes
N21 C23 1.2864(19) . . yes
N21 C25 1.4803(19) . . yes
N22 C23 1.347(2) . . yes
N22 C24 1.468(2) . . yes
N12 H12 0.86(2) . . no
N22 H22 0.87(2) . . no
C13 C23 1.482(2) . . no
C14 C15 1.543(2) . . no
C24 C25 1.545(2) . . no
C14 H14A 0.9903 . . no
C14 H14B 0.9905 . . no
C15 H15A 0.9893 . . no
C15 H15B 0.9898 . . no
C24 H24A 0.9903 . . no
C24 H24B 0.9895 . . no
C25 H25A 0.9900 . . no
C25 H25B 0.9902 . . no

loop_
_geom_contact_atom_site_label_1
_geom_contact_atom_site_label_2
_geom_contact_distance
_geom_contact_site_symmetry_1
_geom_contact_site_symmetry_2
_geom_contact_publ_flag
Ni1 H15B 3.6171 . 1_565 no
Ni1 H15B 3.6171 . 5_545 no
N1 C15 3.270(2) . 1_565 no
N1 C2 3.384(2) . 7_555 no
N2 C15 3.406(2) . 1_565 no
N3 N12 2.908(2) . 2_554 no
N3 N22 2.949(2) . 2_554 no
N12 N22 3.068(2) . . no
N12 N3 2.908(2) . 2_555 no
N22 N12 3.068(2) . . no
N22 N3 2.949(2) . 2_555 no
N1 H15A 2.7925 . 7_555 no
N1 H15A 2.7609 . 1_565 no
N2 H15B 2.6953 . 1_565 no
N3 H25A 2.8429 . 3_555 no
N3 H12 2.08(2) . 2_554 no
N3 H22 2.13(2) . 2_554 no
N12 H22 2.90(2) . . no
N22 H12 2.91(2) . . no
C1 C14 3.509(2) . 1_565 no
C1 C15 3.194(2) . 1_565 no
C2 C2 3.401(2) . 7_555 no
C2 C24 3.597(3) . 8_554 no
C2 C2 3.401(2) . 7_545 no
C2 N1 3.384(2) . 7_545 no
C14 C1 3.509(2) . 1_545 no
C15 C1 3.194(2) . 1_545 no
C15 N2 3.406(2) . 1_545 no
C15 N1 3.270(2) . 1_545 no
C24 C2 3.597(3) . 8_555 no
C1 H14B 3.0690 . 7_555 no
C1 H15A 3.0047 . 1_565 no
C1 H15B 2.7670 . 1_565 no
C2 H22 3.07(2) . 8_554 no
C2 H22 3.02(2) . 2_554 no
C2 H15A 2.9615 . 7_555 no
C2 H24A 3.0708 . 8_554 no
C14 H25B 3.0980 . 1_545 no
C23 H24B 3.0407 . 4_545 no
C25 H14A 3.0746 . 1_565 no
H12 N22 2.91(2) . . no
H12 H22 2.51(3) . . no
H12 N3 2.08(2) . 2_555 no
H14A C25 3.0746 . 1_545 no
H14B C1 3.0690 . 7_545 no
H15A N1 2.7609 . 1_545 no
H15A C1 3.0047 . 1_545 no
H15A N1 2.7925 . 7_545 no
H15A C2 2.9615 . 7_545 no
H15B Ni1 3.6171 . 1_545 no
H15B N2 2.6953 . 1_545 no
H15B C1 2.7670 . 1_545 no
H15B Ni1 3.6171 . 5_545 no
H15B H15B 2.5121 . 5_545 no
H22 N12 2.90(2) . . no
H22 H12 2.51(3) . . no
H22 N3 2.13(2) . 2_555 no
H22 C2 3.02(2) . 2_555 no
H22 C2 3.07(2) . 8_555 no
H24A C2 3.0708 . 8_555 no
H24B C23 3.0407 . 4_555 no
H25A N3 2.8429 . 3_455 no
H25B C14 3.0980 . 1_565 no

loop_
_geom_hbond_atom_site_label_D
_geom_hbond_atom_site_label_H
_geom_hbond_atom_site_label_A
_geom_hbond_distance_DH
_geom_hbond_distance_HA
_geom_hbond_distance_DA
_geom_hbond_angle_DHA
_geom_hbond_site_symmetry_A
_geom_hbond_publ_flag
N12 H12 N3 0.86(2) 2.08(2) 2.908(2) 161.8(18) 2_555 yes
N22 H22 N3 0.87(2) 2.13(2) 2.949(2) 158.2(19) 2_555 yes

loop_
_geom_torsion_atom_site_label_1
_geom_torsion_atom_site_label_2
_geom_torsion_atom_site_label_3
_geom_torsion_atom_site_label_4
_geom_torsion
_geom_torsion_site_symmetry_1
_geom_torsion_site_symmetry_2
_geom_torsion_site_symmetry_3
_geom_torsion_site_symmetry_4
_geom_torsion_publ_flag
N2 Ni1 N11 C13 92.07(11) . . . . no
N2 Ni1 N11 C15 -78.10(15) . . . . no
N21 Ni1 N11 C13 -0.23(11) . . . . no
N21 Ni1 N11 C15 -170.39(16) . . . . no
N2 Ni1 N11 C13 -87.93(11) 5_555 . . . no
N2 Ni1 N11 C15 101.90(15) 5_555 . . . no
N21 Ni1 N11 C13 179.77(11) 5_555 . . . no
N21 Ni1 N11 C15 9.61(16) 5_555 . . . no
N2 Ni1 N21 C23 -91.71(11) . . . . no
N2 Ni1 N21 C25 107.51(15) . . . . no
N11 Ni1 N21 C23 -4.04(11) . . . . no
N11 Ni1 N21 C25 -164.81(15) . . . . no
N2 Ni1 N21 C23 88.29(11) 5_555 . . . no
N2 Ni1 N21 C25 -72.49(15) 5_555 . . . no
N11 Ni1 N21 C23 175.96(11) 5_555 . . . no
N11 Ni1 N21 C25 15.19(15) 5_555 . . . no
Ni1 N11 C13 N12 -173.49(11) . . . . no
Ni1 N11 C13 C23 4.04(17) . . . . no
C15 N11 C13 N12 -0.38(18) . . . . no
C15 N11 C13 C23 177.15(13) . . . . no
Ni1 N11 C15 C14 169.61(11) . . . . no
C13 N11 C15 C14 -0.99(16) . . . . no
C14 N12 C13 N11 1.66(19) . . . . no
C14 N12 C13 C23 -175.61(14) . . . . no
C13 N12 C14 C15 -2.04(16) . . . . no
Ni1 N21 C23 N22 -169.96(11) . . . . no
Ni1 N21 C23 C13 7.31(16) . . . . no
C25 N21 C23 N22 -2.92(18) . . . . no
C25 N21 C23 C13 174.36(12) . . . . no
Ni1 N21 C25 C24 173.22(11) . . . . no
C23 N21 C25 C24 11.75(16) . . . . no
C24 N22 C23 N21 -7.9(2) . . . . no
C24 N22 C23 C13 175.13(14) . . . . no
C23 N22 C24 C25 14.04(17) . . . . no
N11 C13 C23 N21 -7.9(2) . . . . no
N11 C13 C23 N22 169.07(15) . . . . no
N12 C13 C23 N21 169.33(15) . . . . no
N12 C13 C23 N22 -13.7(2) . . . . no
N12 C14 C15 N11 1.80(15) . . . . no
N22 C24 C25 N21 -15.34(15) . . . . no
